data_7123490
loop_
_publ_author_name
'Gharpure, Santosh J.'
'Vishwakarma, Dharmendra S.'
'Patel, Raj Kumar'

_publ_section_title
;
 TMSOTf Mediated &#x2018;5/6-endo-dig&#x2019; Reductive Hydroamination for
 the Stereoselective Synthesis of Pyrrolidine and Piperidine derivatives
;
_journal_name_full 'Chemical Communications'
_journal_paper_doi 10.1039/C9CC03127H
_journal_year 2019
_chemical_absolute_configuration unk
_chemical_formula_moiety '4(C18 H21 N O2 S)'
_chemical_formula_sum 'C72 H84 N4 O8 S4'
_chemical_formula_weight 1261.67
_space_group_crystal_system monoclinic
_space_group_IT_number 4
_space_group_name_Hall 'P 2yb'
_space_group_name_H-M_alt 'P 1 21 1'
_symmetry_space_group_name_Hall 'P 2yb'
_symmetry_space_group_name_H-M 'P 1 21 1'
_atom_sites_solution_hydrogens geom
_atom_sites_solution_primary dual
_audit_creation_date 2018-10-24
_audit_creation_method
;
Olex2 1.2-ac3
(compiled 2017.08.10 svn.r3458 for OlexSys, GUI svn.r5381)
;
_audit_update_record
;
2019-04-02 deposited with the CCDC.    2019-05-17 downloaded from the CCDC.
;
_cell_angle_alpha 90
_cell_angle_beta 107.315(3)
_cell_angle_gamma 90
_cell_formula_units_Z 2
_cell_length_a 17.8848(4)
_cell_length_b 7.37022(15)
_cell_length_c 25.6676(6)
_cell_measurement_reflns_used 10463
_cell_measurement_temperature 150
_cell_measurement_theta_max 72.2580
_cell_measurement_theta_min 2.5710
_cell_volume 3230.05(13)
_computing_cell_refinement 'CrystalClear-SM Expert 2.0 r7 (Rigaku, 2011)'
_computing_data_collection 'CrystalClear-SM Expert 2.0 r7 (Rigaku, 2011)'
_computing_data_reduction 'CrystalClear-SM Expert 2.0 r7 (Rigaku, 2011)'
_computing_molecular_graphics 'Olex2 (Dolomanov et al., 2009)'
_computing_publication_material 'Olex2 (Dolomanov et al., 2009)'
_computing_structure_refinement 'ShelXL (Sheldrick, 2015)'
_computing_structure_solution 'ShelXT (Sheldrick, 2015)'
_diffrn_ambient_temperature 150
_diffrn_detector CCD
_diffrn_detector_area_resol_mean 28.5714
_diffrn_detector_type 'Rigaku Saturn724+'
_diffrn_measured_fraction_theta_full 1.000
_diffrn_measured_fraction_theta_max 1.000
_diffrn_measurement_details
;
List of Runs (angles in degrees, time in seconds):

  # Type    Start    End  Width  t~exp~   \w     \q     \k     \f   Frames
#--------------------------------------------------------------------------
  1  \w   -191.00 -42.00   1.00    8.00    -- -101.00   0.00-108.00  149
  2  \w   -122.00   2.00   1.00    8.00    --  -32.00 -72.00 108.00  124
  3  \w   -191.00 -77.00   1.00    8.00    -- -101.00 -72.00  36.00  114
  4  \w   -135.00 -68.00   1.00    8.00    -- -101.00  72.00-180.00   67
  5  \w    -64.00  33.00   1.00    8.00    --  -32.00   0.00-108.00   97
  6  \w    -44.00 -14.00   1.00    8.00    -- -101.00  72.00 -36.00   30
  7  \w    -53.00 -23.00   1.00    8.00    -- -101.00  72.00 108.00   30
  8  \w   -191.00-161.00   1.00    8.00    -- -101.00 -72.00-180.00   30
  9  \w    -80.00 -18.00   1.00    8.00    -- -101.00  72.00-108.00   62
 10  \w   -135.00 -18.00   1.00    8.00    -- -101.00  72.00  36.00  117
 11  \w   -191.00 -67.00   1.00    8.00    -- -101.00 -72.00 -36.00  124
 12  \w   -169.00 -67.00   1.00    8.00    -- -101.00 -72.00-108.00  102
 13  \w    -98.00  40.00   1.00    8.00    --  -32.00   0.00-180.00  138
 14  \w   -138.00 -74.00   1.00    8.00    -- -101.00   0.00 108.00   64
 15  \w    -66.00  58.00   1.00    8.00    --  -32.00  72.00-180.00  124
 16  \w   -191.00 -67.00   1.00    8.00    -- -101.00 -72.00 108.00  124
 17  \w   -147.00-116.00   1.00    8.00    -- -101.00   0.00 -36.00   31
 18  \w    -30.00   0.00   1.00    8.00    --  -32.00 -72.00  36.00   30
 19  \w   -191.00 -42.00   1.00    8.00    -- -101.00   0.00  36.00  149
 20  \w    -66.00 -33.00   1.00    8.00    --  -32.00  72.00-108.00   33
;
_diffrn_measurement_device 'AFC12 (Right): Kappa 3 circle'
_diffrn_measurement_device_type 'Rigaku Saturn724+ (2x2 bin mode)'
_diffrn_measurement_method 'profile data from \w-scans'
_diffrn_measurement_specimen_support 'Mitegen 50um'
_diffrn_orient_matrix_type 'CrysAlisPro convention (1999,Acta A55,543-557)'
_diffrn_orient_matrix_UB_11 0.0831101000
_diffrn_orient_matrix_UB_12 -0.0689287000
_diffrn_orient_matrix_UB_13 0.0048343000
_diffrn_orient_matrix_UB_21 -0.0075069000
_diffrn_orient_matrix_UB_22 0.0737314000
_diffrn_orient_matrix_UB_23 -0.0574856000
_diffrn_orient_matrix_UB_31 0.0343415000
_diffrn_orient_matrix_UB_32 0.1831158000
_diffrn_orient_matrix_UB_33 0.0249358000
_diffrn_radiation_collimation 0.3
_diffrn_radiation_monochromator Confocal
_diffrn_radiation_probe x-ray
_diffrn_radiation_type CuK\a
_diffrn_radiation_wavelength 1.54184
_diffrn_reflns_av_R_equivalents 0.0975
_diffrn_reflns_av_unetI/netI 0.0798
_diffrn_reflns_Laue_measured_fraction_full 1.000
_diffrn_reflns_Laue_measured_fraction_max 1.000
_diffrn_reflns_limit_h_max 21
_diffrn_reflns_limit_h_min -21
_diffrn_reflns_limit_k_max 8
_diffrn_reflns_limit_k_min -8
_diffrn_reflns_limit_l_max 30
_diffrn_reflns_limit_l_min -30
_diffrn_reflns_number 35767
_diffrn_reflns_point_group_measured_fraction_full 0.919
_diffrn_reflns_point_group_measured_fraction_max 0.919
_diffrn_reflns_theta_full 64.995
_diffrn_reflns_theta_max 64.995
_diffrn_reflns_theta_min 1.803
_diffrn_source 'Rotating Anode'
_diffrn_source_current 24.0
_diffrn_source_power 1.2
_diffrn_source_target Mo
_diffrn_source_type 'Rotating Anode'
_diffrn_source_voltage 50.0
_exptl_absorpt_coefficient_mu 1.829
_exptl_absorpt_correction_T_max 1.00000
_exptl_absorpt_correction_T_min 0.39927
_exptl_absorpt_correction_type multi-scan
_exptl_absorpt_process_details
;
CrysAlisPro 1.171.39.46 (Rigaku Oxford Diffraction, 2018)
Empirical absorption correction using spherical harmonics,
 implemented in SCALE3 ABSPACK scaling algorithm.
;
_exptl_crystal_colour colourless
_exptl_crystal_colour_primary colourless
_exptl_crystal_density_diffrn 1.297
_exptl_crystal_description block
_exptl_crystal_F_000 1344
_exptl_crystal_size_max 0.2
_exptl_crystal_size_mid 0.2
_exptl_crystal_size_min 0.2
_refine_diff_density_max 1.278
_refine_diff_density_min -0.429
_refine_diff_density_rms 0.099
_refine_ls_abs_structure_details
;
 Flack x determined using 2400 quotients [(I+)-(I-)]/[(I+)+(I-)]
 (Parsons, Flack and Wagner, Acta Cryst. B69 (2013) 249-259).
;
_refine_ls_abs_structure_Flack 0.028(15)
_refine_ls_extinction_method none
_refine_ls_goodness_of_fit_ref 1.038
_refine_ls_hydrogen_treatment constr
_refine_ls_matrix_type full
_refine_ls_number_parameters 789
_refine_ls_number_reflns 10110
_refine_ls_number_restraints 44
_refine_ls_restrained_S_all 1.040
_refine_ls_R_factor_all 0.1003
_refine_ls_R_factor_gt 0.0818
_refine_ls_shift/su_max 0.000
_refine_ls_shift/su_mean 0.000
_refine_ls_structure_factor_coef Fsqd
_refine_ls_weighting_details 'w=1/[\s^2^(Fo^2^)+(0.1496P)^2^+1.7551P] where P=(Fo^2^+2Fc^2^)/3'
_refine_ls_weighting_scheme calc
_refine_ls_wR_factor_gt 0.2130
_refine_ls_wR_factor_ref 0.2400
_reflns_Friedel_coverage 0.691
_reflns_Friedel_fraction_full 0.822
_reflns_Friedel_fraction_max 0.822
_reflns_number_gt 8044
_reflns_number_total 10110
_reflns_threshold_expression 'I > 2\s(I)'
_cod_data_source_file c9cc03127h2.cif
_cod_data_source_block sjg-rp-02-163_cu
_cod_original_cell_volume 3230.06(13)
_cod_database_code 7123490
_shelx_shelxl_version_number 2018/3
_shelx_space_group_comment
;
The symmetry employed for this shelxl refinement is uniquely defined
by the following loop, which should always be used as a source of
symmetry information in preference to the above space-group names.
They are only intended as comments.
;
_shelx_estimated_absorpt_t_max 0.711
_shelx_estimated_absorpt_t_min 0.711
_reflns_odcompleteness_completeness 98.09
_reflns_odcompleteness_iscentric 1
_reflns_odcompleteness_theta 72.79
_olex2_refinement_description
;
1. Fixed Uiso
 At 1.2 times of:
  All C(H) groups, All C(H,H) groups
 At 1.5 times of:
  All C(H,H,H) groups
2. Restrained distances
 C9-C8
 1.7 with sigma of 0.02
3. Uiso/Uaniso restraints and constraints
Uanis(C13) \\sim Ueq, Uanis(C14) \\sim Ueq, Uanis(C15) \\sim Ueq, Uanis(C16)
\\sim Ueq, Uanis(C17) \\sim Ueq, Uanis(C18) \\sim Ueq: with sigma of 0.001 and
sigma for terminal atoms of 0.001
Uanis(C8) \\sim Ueq: with sigma of 0.005 and sigma for terminal atoms of 0.005
4.a Ternary CH refined with riding coordinates:
 C44(H44), C65(H65), C47(H47), C62(H62), C29(H29), C25(H25), C9(H9), C12(H12)
4.b Secondary CH2 refined with riding coordinates:
 C46(H46A,H46B), C64(H64A,H64B), C45(H45A,H45B), C63(H63A,H63B), C27(H27A,
 H27B), C28(H28A,H28B), C10(H10A,H10B), C11(H11A,H11B)
4.c Aromatic/amide H refined with riding coordinates:
 C59(H59), C41(H41), C53(H53), C3(H3), C71(H71), C69(H69), C67(H67),
 C012(H012), C21(H21), C56(H56), C42(H42), C68(H68), C51(H51), C52(H52),
 C38(H38), C32(H32), C6(H6), C50(H50), C39(H39), C49(H49), C31(H31), C60(H60),
 C70(H70), C4(H4), C35(H35), C7(H7), C22(H22), C33(H33), C57(H57), C34(H34),
 C24(H24), C15(H15), C16(H16), C17(H17), C18(H18), C14(H14)
4.d Fitted hexagon refined as free rotating group:
 C15(C16,C17,C18,C13,C14)
4.e Idealised Me refined as rotating group:
 C61(H61A,H61B,H61C), C43(H43A,H43B,H43C), C36(H36A,H36B,H36C), C54(H54A,H54B,
 H54C), C19(H19A,H19B,H19C), C26(H26A,H26B,H26C), C1(H1A,H1B,H1C), C8(H8A,H8B,
 H8C)
;
_olex2_submission_special_instructions 'No special instructions were received'
_oxdiff_exptl_absorpt_empirical_details
;
Empirical correction (ABSPACK) includes:
- Absorption correction using spherical harmonics
- Frame scaling
- Detector area scaling
;
_oxdiff_exptl_absorpt_empirical_full_max 2.012
_oxdiff_exptl_absorpt_empirical_full_min 0.617

loop_
_space_group_symop_operation_xyz
'x, y, z'
'-x, y+1/2, -z'

loop_
_atom_site_label
_atom_site_type_symbol
_atom_site_fract_x
_atom_site_fract_y
_atom_site_fract_z
_atom_site_U_iso_or_equiv
_atom_site_adp_type
_atom_site_occupancy
_atom_site_site_symmetry_order
_atom_site_calc_flag
_atom_site_refinement_flags_posn
_atom_site_refinement_flags_adp
S3 S 0.69468(10) 0.5287(3) 0.54952(7) 0.0326(5) Uani 1 1 d . .
S2 S 0.68682(11) 0.5400(3) 0.30257(8) 0.0424(5) Uani 1 1 d . .
S4 S 0.70870(11) 0.5736(3) 0.80814(7) 0.0360(5) Uani 1 1 d . .
S1 S 0.71488(13) 0.3970(3) 0.07757(9) 0.0498(6) Uani 1 1 d . .
O4 O 0.6792(3) 0.5878(9) 0.59875(19) 0.0429(14) Uani 1 1 d . .
O6 O 0.6887(3) 0.6393(8) 0.8549(2) 0.0444(14) Uani 1 1 d . .
O5 O 0.7232(3) 0.3503(8) 0.5466(2) 0.0429(14) Uani 1 1 d . .
O7 O 0.7407(3) 0.3974(8) 0.8090(2) 0.0424(13) Uani 1 1 d . .
O2 O 0.6720(3) 0.6105(10) 0.3508(2) 0.0569(18) Uani 1 1 d . .
N00A N 0.7593(3) 0.6680(9) 0.5389(2) 0.0319(14) Uani 1 1 d . .
O00B O 0.7520(4) 0.5684(11) 0.0858(3) 0.072(2) Uani 1 1 d . .
O3 O 0.7152(4) 0.3600(9) 0.3027(3) 0.0594(18) Uani 1 1 d . .
O1 O 0.6875(4) 0.3218(11) 0.1200(3) 0.064(2) Uani 1 1 d . .
N00E N 0.7505(4) 0.6757(9) 0.2891(3) 0.0364(15) Uani 1 1 d . .
N00F N 0.7719(4) 0.7177(9) 0.7979(2) 0.0329(14) Uani 1 1 d . .
C30 C 0.8560(5) 0.4906(12) 0.2692(3) 0.0409(19) Uani 1 1 d . .
N00H N 0.7757(4) 0.2575(10) 0.0633(3) 0.0434(17) Uani 1 1 d . .
C48 C 0.8528(4) 0.4799(10) 0.5048(3) 0.0319(16) Uani 1 1 d . .
C23 C 0.5983(4) 0.5548(12) 0.2486(3) 0.0392(18) Uani 1 1 d . .
C44 C 0.7459(4) 0.8689(11) 0.5454(3) 0.0361(18) Uani 1 1 d . .
H44 H 0.688916 0.893578 0.538999 0.043 Uiso 1 1 calc R .
C37 C 0.4650(4) 0.5553(13) 0.4123(3) 0.0396(18) Uani 1 1 d . .
C65 C 0.8029(4) 0.6933(11) 0.7500(3) 0.0316(16) Uani 1 1 d . .
H65 H 0.758297 0.686267 0.715544 0.038 Uiso 1 1 calc R .
C47 C 0.7959(4) 0.6336(11) 0.4947(3) 0.0326(17) Uani 1 1 d . .
H47 H 0.753768 0.612013 0.459657 0.039 Uiso 1 1 calc R .
C59 C 0.6220(5) 0.4924(12) 0.7039(3) 0.044(2) Uani 1 1 d . .
H59 H 0.668662 0.440806 0.699778 0.052 Uiso 1 1 calc R .
C58 C 0.6232(4) 0.5765(12) 0.7525(3) 0.0344(16) Uani 1 1 d . .
C62 C 0.7611(5) 0.9144(12) 0.8071(3) 0.0387(18) Uani 1 1 d . .
H62 H 0.704396 0.941261 0.801402 0.046 Uiso 1 1 calc R .
C40 C 0.6066(4) 0.5468(11) 0.4962(3) 0.0313(16) Uani 1 1 d . .
C20 C 0.4579(5) 0.5727(13) 0.1646(3) 0.045(2) Uani 1 1 d . .
C41 C 0.6019(5) 0.4743(12) 0.4458(3) 0.0395(19) Uani 1 1 d . .
H41 H 0.646682 0.420299 0.439538 0.047 Uiso 1 1 calc R .
C66 C 0.8564(4) 0.5319(10) 0.7536(3) 0.0303(15) Uani 1 1 d . .
C53 C 0.9040(4) 0.4498(12) 0.5566(3) 0.0380(18) Uani 1 1 d . .
H53 H 0.900361 0.520459 0.586713 0.046 Uiso 1 1 calc R .
C3 C 0.5007(6) 0.3298(14) -0.0306(4) 0.057(2) Uani 1 1 d . .
H3 H 0.453262 0.269639 -0.031807 0.068 Uiso 1 1 calc R .
C71 C 0.8530(5) 0.4384(11) 0.7061(3) 0.0377(17) Uani 1 1 d . .
H71 H 0.813692 0.469098 0.673293 0.045 Uiso 1 1 calc R .
C69 C 0.9623(5) 0.2586(13) 0.7523(4) 0.050(2) Uani 1 1 d . .
H69 H 0.999444 0.166846 0.751950 0.060 Uiso 1 1 calc R .
C55 C 0.4836(5) 0.5564(12) 0.6662(3) 0.0419(19) Uani 1 1 d . .
C29 C 0.7892(4) 0.6195(13) 0.2481(3) 0.043(2) Uani 1 1 d . .
H29 H 0.749658 0.565613 0.215669 0.052 Uiso 1 1 calc R .
C67 C 0.9136(4) 0.4847(12) 0.8007(3) 0.0395(19) Uani 1 1 d . .
H67 H 0.916905 0.546612 0.833775 0.047 Uiso 1 1 calc R .
C012 C 0.5913(5) 0.4666(13) 0.2004(4) 0.048(2) Uani 1 1 d . .
H012 H 0.633580 0.396978 0.195843 0.058 Uiso 1 1 calc R .
C21 C 0.4655(5) 0.6595(13) 0.2133(4) 0.046(2) Uani 1 1 d . .
H21 H 0.422316 0.725508 0.217942 0.055 Uiso 1 1 calc R .
C46 C 0.8338(4) 0.8196(12) 0.4922(3) 0.0404(19) Uani 1 1 d . .
H46A H 0.884009 0.831676 0.521599 0.048 Uiso 1 1 calc R .
H46B H 0.843246 0.838047 0.456523 0.048 Uiso 1 1 calc R .
C64 C 0.8462(4) 0.8747(11) 0.7521(3) 0.0347(17) Uani 1 1 d . .
H64A H 0.896880 0.874422 0.781322 0.042 Uiso 1 1 calc R .
H64B H 0.855491 0.901847 0.716769 0.042 Uiso 1 1 calc R .
C56 C 0.4858(5) 0.6424(12) 0.7157(4) 0.045(2) Uani 1 1 d . .
H56 H 0.439155 0.692269 0.720251 0.054 Uiso 1 1 calc R .
C45 C 0.7736(5) 0.9536(13) 0.5002(4) 0.044(2) Uani 1 1 d . .
H45A H 0.729524 0.967200 0.466257 0.053 Uiso 1 1 calc R .
H45B H 0.797506 1.074005 0.511301 0.053 Uiso 1 1 calc R .
C63 C 0.7891(5) 1.0102(11) 0.7644(3) 0.0376(17) Uani 1 1 d . .
H63A H 0.815748 1.125462 0.778723 0.045 Uiso 1 1 calc R .
H63B H 0.744946 1.035954 0.731366 0.045 Uiso 1 1 calc R .
C42 C 0.5318(5) 0.4802(12) 0.4043(3) 0.042(2) Uani 1 1 d . .
H42 H 0.529413 0.431710 0.369587 0.050 Uiso 1 1 calc R .
C68 C 0.9665(5) 0.3472(14) 0.8003(4) 0.051(2) Uani 1 1 d . .
H68 H 1.005550 0.314456 0.832997 0.061 Uiso 1 1 calc R .
C51 C 0.9664(5) 0.2109(14) 0.5197(5) 0.060(3) Uani 1 1 d . .
H51 H 1.004961 0.118479 0.524686 0.072 Uiso 1 1 calc R .
C52 C 0.9606(5) 0.3155(13) 0.5640(4) 0.051(2) Uani 1 1 d . .
H52 H 0.995738 0.294243 0.599285 0.062 Uiso 1 1 calc R .
C25 C 0.7374(5) 0.8741(13) 0.2892(4) 0.045(2) Uani 1 1 d . .
H25 H 0.681424 0.898757 0.286675 0.054 Uiso 1 1 calc R .
C38 C 0.4700(4) 0.6276(11) 0.4633(3) 0.0386(18) Uani 1 1 d . .
H38 H 0.424523 0.677248 0.469630 0.046 Uiso 1 1 calc R .
C32 C 0.9385(6) 0.2543(16) 0.2528(6) 0.073(4) Uani 1 1 d . .
H32 H 0.951546 0.172780 0.228125 0.088 Uiso 1 1 calc R .
C6 C 0.6391(6) 0.5105(13) -0.0263(4) 0.052(2) Uani 1 1 d . .
H6 H 0.685683 0.574947 -0.024710 0.062 Uiso 1 1 calc R .
C50 C 0.9150(6) 0.2449(14) 0.4688(5) 0.058(3) Uani 1 1 d . .
H50 H 0.918324 0.175316 0.438404 0.069 Uiso 1 1 calc R .
C39 C 0.5403(4) 0.6285(11) 0.5051(3) 0.0358(17) Uani 1 1 d . .
H39 H 0.543594 0.683474 0.539174 0.043 Uiso 1 1 calc R .
C49 C 0.8593(5) 0.3773(13) 0.4614(3) 0.0418(19) Uani 1 1 d . .
H49 H 0.824651 0.398853 0.425966 0.050 Uiso 1 1 calc R .
C31 C 0.8756(5) 0.3638(15) 0.2344(4) 0.058(3) Uani 1 1 d . .
H31 H 0.844099 0.355062 0.197480 0.069 Uiso 1 1 calc R .
C60 C 0.5543(5) 0.4838(13) 0.6621(3) 0.044(2) Uani 1 1 d . .
H60 H 0.554756 0.426793 0.628953 0.053 Uiso 1 1 calc R .
C61 C 0.8092(5) 0.9685(12) 0.8650(3) 0.047(2) Uani 1 1 d . .
H61A H 0.796515 0.887412 0.891400 0.070 Uiso 1 1 calc GR .
H61B H 0.796809 1.093834 0.872120 0.070 Uiso 1 1 calc GR .
H61C H 0.865155 0.958847 0.868462 0.070 Uiso 1 1 calc GR .
C70 C 0.9057(5) 0.3005(12) 0.7054(4) 0.049(2) Uani 1 1 d . .
H70 H 0.902258 0.236639 0.672640 0.058 Uiso 1 1 calc R .
C5 C 0.6341(5) 0.4092(13) 0.0182(4) 0.047(2) Uani 1 1 d . .
C4 C 0.5652(5) 0.3183(13) 0.0170(4) 0.052(2) Uani 1 1 d . .
H4 H 0.561727 0.249962 0.047574 0.062 Uiso 1 1 calc R .
C43 C 0.7919(5) 0.9297(14) 0.6012(3) 0.049(2) Uani 1 1 d . .
H43A H 0.772582 0.867411 0.628428 0.073 Uiso 1 1 calc GR .
H43B H 0.785835 1.061051 0.604380 0.073 Uiso 1 1 calc GR .
H43C H 0.847313 0.900604 0.607522 0.073 Uiso 1 1 calc GR .
C2 C 0.5057(6) 0.4272(15) -0.0752(4) 0.058(3) Uani 1 1 d . .
C35 C 0.9027(5) 0.4917(13) 0.3236(3) 0.045(2) Uani 1 1 d . .
H35 H 0.890963 0.573944 0.348540 0.053 Uiso 1 1 calc R .
C36 C 0.3881(5) 0.5443(16) 0.3677(4) 0.055(2) Uani 1 1 d . .
H36A H 0.397667 0.549994 0.332096 0.082 Uiso 1 1 calc GR .
H36B H 0.354698 0.646065 0.371241 0.082 Uiso 1 1 calc GR .
H36C H 0.362059 0.429699 0.370897 0.082 Uiso 1 1 calc GR .
C7 C 0.5749(6) 0.5169(15) -0.0733(4) 0.061(3) Uani 1 1 d . .
H7 H 0.578556 0.582912 -0.104289 0.074 Uiso 1 1 calc R .
C22 C 0.5357(5) 0.6527(12) 0.2562(4) 0.0424(19) Uani 1 1 d . .
H22 H 0.540473 0.713497 0.289685 0.051 Uiso 1 1 calc R .
C54 C 0.4080(5) 0.5340(15) 0.6212(4) 0.054(2) Uani 1 1 d . .
H54A H 0.387448 0.411438 0.622731 0.081 Uiso 1 1 calc GR .
H54B H 0.417392 0.552310 0.585879 0.081 Uiso 1 1 calc GR .
H54C H 0.369875 0.623463 0.625732 0.081 Uiso 1 1 calc GR .
C19 C 0.3821(6) 0.5782(18) 0.1186(4) 0.067(3) Uani 1 1 d . .
H19A H 0.347085 0.668668 0.126817 0.100 Uiso 1 1 calc GR .
H19B H 0.357108 0.458564 0.114640 0.100 Uiso 1 1 calc GR .
H19C H 0.392977 0.610812 0.084571 0.100 Uiso 1 1 calc GR .
C33 C 0.9838(6) 0.2583(15) 0.3061(5) 0.065(3) Uani 1 1 d . .
H33 H 1.027668 0.179668 0.318137 0.078 Uiso 1 1 calc R .
C57 C 0.5546(5) 0.6550(12) 0.7574(3) 0.0403(19) Uani 1 1 d . .
H57 H 0.555482 0.717660 0.789941 0.048 Uiso 1 1 calc R .
C34 C 0.9663(5) 0.3741(15) 0.3418(4) 0.057(2) Uani 1 1 d . .
H34 H 0.997137 0.375198 0.379007 0.068 Uiso 1 1 calc R .
C27 C 0.7538(6) 0.9390(15) 0.2374(4) 0.060(3) Uani 1 1 d . .
H27A H 0.773398 1.065389 0.241204 0.072 Uiso 1 1 calc R .
H27B H 0.706383 0.930908 0.205447 0.072 Uiso 1 1 calc R .
C24 C 0.5209(5) 0.4804(14) 0.1580(4) 0.054(2) Uani 1 1 d . .
H24 H 0.516837 0.424472 0.123893 0.065 Uiso 1 1 calc R .
C28 C 0.8172(5) 0.8047(15) 0.2326(4) 0.061(3) Uani 1 1 d . .
H28A H 0.868977 0.837463 0.257954 0.073 Uiso 1 1 calc R .
H28B H 0.821055 0.802161 0.194885 0.073 Uiso 1 1 calc R .
C9 C 0.7669(6) 0.0568(16) 0.0729(5) 0.064(3) Uani 1 1 d D .
H9 H 0.733277 0.031241 0.096972 0.077 Uiso 1 1 calc R .
C26 C 0.7905(7) 0.9576(17) 0.3409(4) 0.074(3) Uani 1 1 d . .
H26A H 0.783112 0.894853 0.372698 0.112 Uiso 1 1 calc GR .
H26B H 0.777499 1.086361 0.342388 0.112 Uiso 1 1 calc GR .
H26C H 0.845151 0.945769 0.341173 0.112 Uiso 1 1 calc GR .
C1 C 0.4386(8) 0.4341(19) -0.1258(5) 0.081(4) Uani 1 1 d . .
H1A H 0.403920 0.330473 -0.126690 0.122 Uiso 1 1 calc GR .
H1B H 0.458116 0.429365 -0.157656 0.122 Uiso 1 1 calc GR .
H1C H 0.409425 0.547202 -0.126603 0.122 Uiso 1 1 calc GR .
C15 C 0.8748(5) 0.5699(14) -0.0403(2) 0.103(4) Uani 1 1 d . U
H15 H 0.847865 0.578322 -0.078159 0.124 Uiso 1 1 calc R .
C16 C 0.9386(5) 0.6820(13) -0.0171(3) 0.097(4) Uani 1 1 d G U
H16 H 0.955194 0.767011 -0.039224 0.116 Uiso 1 1 calc R .
C17 C 0.9780(4) 0.6697(12) 0.0383(3) 0.083(3) Uani 1 1 d G U
H17 H 1.021533 0.746324 0.054084 0.100 Uiso 1 1 calc R .
C18 C 0.9536(5) 0.5453(14) 0.0706(2) 0.087(4) Uani 1 1 d G U
H18 H 0.980544 0.536947 0.108458 0.105 Uiso 1 1 calc R .
C13 C 0.8899(5) 0.4333(12) 0.0474(3) 0.076(3) Uani 1 1 d G U
C14 C 0.8504(4) 0.4455(13) -0.0080(3) 0.096(4) Uani 1 1 d G U
H14 H 0.806875 0.368942 -0.023784 0.115 Uiso 1 1 calc R .
C12 C 0.8621(7) 0.304(2) 0.0811(6) 0.091(4) Uani 1 1 d . .
H12 H 0.877715 0.347563 0.119759 0.110 Uiso 1 1 calc R .
C10 C 0.8447(8) -0.0126(19) 0.0941(9) 0.118(6) Uani 1 1 d . .
H10A H 0.847555 -0.135741 0.079386 0.141 Uiso 1 1 calc R .
H10B H 0.858906 -0.021137 0.134320 0.141 Uiso 1 1 calc R .
C11 C 0.8993(8) 0.107(3) 0.0787(7) 0.118(6) Uani 1 1 d . .
H11A H 0.901862 0.078887 0.041559 0.142 Uiso 1 1 calc R .
H11B H 0.952544 0.097444 0.104862 0.142 Uiso 1 1 calc R .
C8 C 0.7306(14) -0.022(4) 0.0112(8) 0.198(11) Uani 1 1 d D U
H8A H 0.689963 0.060484 -0.009981 0.297 Uiso 1 1 calc GR .
H8B H 0.707769 -0.142100 0.012770 0.297 Uiso 1 1 calc GR .
H8C H 0.772340 -0.032182 -0.006184 0.297 Uiso 1 1 calc GR .

loop_
_atom_site_aniso_label
_atom_site_aniso_U_11
_atom_site_aniso_U_22
_atom_site_aniso_U_33
_atom_site_aniso_U_23
_atom_site_aniso_U_13
_atom_site_aniso_U_12
S3 0.0257(8) 0.0355(12) 0.0397(8) 0.0065(8) 0.0143(7) 0.0009(8)
S2 0.0374(10) 0.0442(13) 0.0526(10) 0.0120(9) 0.0241(8) 0.0073(10)
S4 0.0350(9) 0.0366(12) 0.0416(9) 0.0021(8) 0.0191(7) -0.0004(9)
S1 0.0507(12) 0.0486(14) 0.0616(12) -0.0124(10) 0.0343(10) -0.0064(11)
O4 0.036(3) 0.062(4) 0.035(2) 0.007(3) 0.017(2) -0.001(3)
O6 0.050(3) 0.049(4) 0.042(3) -0.007(2) 0.025(3) -0.003(3)
O5 0.029(3) 0.030(3) 0.074(4) 0.013(3) 0.022(3) 0.005(2)
O7 0.036(3) 0.037(3) 0.058(3) 0.009(3) 0.019(2) 0.000(3)
O2 0.051(3) 0.082(5) 0.047(3) 0.013(3) 0.028(3) 0.012(4)
N00A 0.030(3) 0.032(4) 0.037(3) 0.003(3) 0.014(3) 0.003(3)
O00B 0.077(5) 0.050(5) 0.107(6) -0.029(4) 0.054(4) -0.012(4)
O3 0.043(3) 0.037(4) 0.108(5) 0.020(4) 0.037(3) 0.010(3)
O1 0.052(4) 0.097(6) 0.055(4) -0.003(4) 0.033(3) -0.004(4)
N00E 0.032(3) 0.038(4) 0.045(3) 0.008(3) 0.019(3) 0.005(3)
N00F 0.037(3) 0.029(4) 0.037(3) -0.003(3) 0.018(3) 0.000(3)
C30 0.034(4) 0.037(5) 0.061(5) 0.000(4) 0.028(4) -0.003(3)
N00H 0.045(4) 0.044(5) 0.047(4) -0.006(3) 0.022(3) -0.001(3)
C48 0.032(4) 0.027(4) 0.043(4) 0.006(3) 0.020(3) -0.007(3)
C23 0.038(4) 0.037(5) 0.050(4) 0.000(4) 0.024(3) -0.001(4)
C44 0.024(3) 0.034(5) 0.053(4) 0.003(3) 0.016(3) 0.002(3)
C37 0.031(4) 0.040(5) 0.048(4) 0.004(4) 0.013(3) -0.009(4)
C65 0.025(3) 0.038(5) 0.035(3) -0.001(3) 0.013(3) -0.001(3)
C47 0.027(3) 0.039(5) 0.036(4) 0.002(3) 0.016(3) 0.003(3)
C59 0.035(4) 0.047(6) 0.059(5) -0.005(4) 0.029(4) -0.010(4)
C58 0.035(4) 0.030(4) 0.043(4) 0.000(3) 0.020(3) -0.001(4)
C62 0.035(4) 0.039(5) 0.045(4) 0.000(3) 0.017(3) 0.006(4)
C40 0.026(3) 0.029(4) 0.042(3) 0.003(3) 0.016(3) -0.003(3)
C20 0.046(4) 0.040(5) 0.057(5) 0.007(4) 0.026(4) -0.015(4)
C41 0.035(4) 0.044(5) 0.046(4) -0.007(4) 0.023(3) -0.004(4)
C66 0.032(4) 0.025(4) 0.038(3) -0.002(3) 0.016(3) -0.006(3)
C53 0.034(4) 0.034(5) 0.047(4) 0.003(3) 0.014(3) 0.004(4)
C3 0.048(5) 0.043(6) 0.086(7) -0.001(5) 0.028(5) 0.000(5)
C71 0.039(4) 0.033(5) 0.045(4) -0.003(3) 0.018(3) -0.004(4)
C69 0.040(5) 0.033(5) 0.086(7) -0.006(4) 0.033(5) -0.006(4)
C55 0.038(4) 0.035(5) 0.054(4) 0.005(4) 0.016(3) -0.010(4)
C29 0.030(4) 0.057(6) 0.047(4) 0.002(4) 0.019(3) 0.001(4)
C67 0.033(4) 0.037(5) 0.050(4) 0.001(4) 0.014(3) -0.001(4)
C012 0.041(4) 0.048(6) 0.069(5) -0.007(4) 0.035(4) -0.002(4)
C21 0.039(4) 0.041(5) 0.062(5) 0.013(4) 0.021(4) 0.008(4)
C46 0.032(4) 0.040(5) 0.053(4) 0.014(4) 0.019(3) 0.003(4)
C64 0.029(4) 0.034(5) 0.045(4) 0.006(3) 0.017(3) -0.001(3)
C56 0.037(4) 0.036(5) 0.066(5) 0.003(4) 0.022(4) 0.001(4)
C45 0.036(4) 0.035(5) 0.064(5) 0.013(4) 0.020(4) 0.004(4)
C63 0.038(4) 0.023(4) 0.050(4) 0.007(3) 0.010(3) -0.002(3)
C42 0.042(4) 0.045(5) 0.041(4) -0.010(4) 0.019(3) -0.016(4)
C68 0.032(4) 0.051(6) 0.066(5) 0.010(4) 0.009(4) -0.001(4)
C51 0.044(5) 0.038(6) 0.119(9) 0.004(5) 0.056(6) 0.006(4)
C52 0.032(4) 0.042(6) 0.082(6) 0.019(5) 0.021(4) 0.009(4)
C25 0.028(4) 0.046(6) 0.063(5) 0.010(4) 0.014(3) 0.007(4)
C38 0.030(4) 0.032(5) 0.055(4) 0.007(3) 0.014(3) 0.004(3)
C32 0.065(7) 0.055(7) 0.123(10) -0.038(7) 0.064(7) -0.003(6)
C6 0.064(6) 0.039(5) 0.071(5) 0.004(4) 0.047(5) 0.005(4)
C50 0.063(6) 0.041(6) 0.089(7) -0.007(5) 0.053(6) -0.011(5)
C39 0.037(4) 0.029(5) 0.046(4) -0.001(3) 0.020(3) 0.002(3)
C49 0.043(4) 0.043(5) 0.051(4) -0.007(4) 0.031(4) -0.012(4)
C31 0.043(5) 0.066(7) 0.074(6) -0.031(5) 0.032(4) -0.017(5)
C60 0.042(4) 0.054(6) 0.043(4) -0.010(4) 0.023(3) -0.016(4)
C61 0.057(5) 0.035(5) 0.048(4) -0.007(4) 0.016(4) 0.002(4)
C70 0.051(5) 0.034(5) 0.072(6) -0.013(4) 0.034(5) -0.007(4)
C5 0.052(5) 0.037(5) 0.064(5) -0.007(4) 0.035(4) 0.000(4)
C4 0.057(5) 0.047(6) 0.061(5) -0.001(4) 0.032(4) -0.003(5)
C43 0.040(4) 0.049(6) 0.054(5) -0.004(4) 0.010(4) 0.000(4)
C2 0.058(6) 0.056(7) 0.065(6) -0.004(5) 0.027(5) 0.024(5)
C35 0.036(4) 0.050(6) 0.053(4) 0.006(4) 0.021(4) 0.008(4)
C36 0.038(4) 0.060(7) 0.060(5) 0.010(5) 0.005(4) -0.005(5)
C7 0.073(6) 0.055(7) 0.069(6) 0.006(5) 0.041(5) 0.023(6)
C22 0.041(4) 0.038(5) 0.054(5) -0.003(4) 0.024(4) -0.001(4)
C54 0.045(5) 0.054(6) 0.058(5) 0.007(5) 0.009(4) -0.012(5)
C19 0.061(6) 0.073(8) 0.064(6) 0.013(6) 0.016(5) -0.023(6)
C33 0.047(5) 0.050(7) 0.106(9) 0.006(6) 0.034(6) 0.006(5)
C57 0.044(4) 0.034(5) 0.051(4) 0.000(4) 0.027(4) 0.003(4)
C34 0.043(5) 0.061(7) 0.070(6) 0.015(5) 0.022(4) 0.011(5)
C27 0.054(5) 0.045(6) 0.085(7) 0.028(5) 0.026(5) 0.004(5)
C24 0.051(5) 0.063(7) 0.054(5) -0.010(4) 0.026(4) -0.024(5)
C28 0.045(5) 0.063(7) 0.082(7) 0.027(5) 0.031(5) 0.002(5)
C9 0.047(5) 0.052(7) 0.092(7) 0.014(6) 0.020(5) 0.000(5)
C26 0.068(7) 0.064(8) 0.072(6) -0.010(6) -0.008(5) 0.019(6)
C1 0.101(9) 0.065(8) 0.077(7) -0.020(6) 0.024(6) 0.026(7)
C15 0.103(5) 0.103(5) 0.103(4) 0.0005(14) 0.0307(18) 0.0009(14)
C16 0.097(4) 0.097(4) 0.097(4) 0.0006(14) 0.0305(18) 0.0009(14)
C17 0.082(4) 0.083(4) 0.085(4) -0.0009(14) 0.0262(17) 0.0001(14)
C18 0.088(4) 0.087(4) 0.087(4) -0.0007(14) 0.0267(17) 0.0022(14)
C13 0.076(3) 0.077(3) 0.078(3) 0.0011(14) 0.0268(16) 0.0003(14)
C14 0.095(4) 0.096(4) 0.097(4) -0.0010(14) 0.0287(18) 0.0008(14)
C12 0.071(7) 0.118(12) 0.090(8) 0.034(8) 0.033(6) 0.004(8)
C10 0.070(8) 0.052(9) 0.235(19) 0.021(10) 0.052(11) -0.013(7)
C11 0.087(9) 0.125(15) 0.150(14) 0.052(12) 0.047(9) 0.052(10)
C8 0.206(12) 0.185(13) 0.192(12) -0.004(7) 0.043(7) 0.006(7)

loop_
_atom_type_symbol
_atom_type_description
_atom_type_scat_dispersion_real
_atom_type_scat_dispersion_imag
_atom_type_scat_source
C C 0.0181 0.0091 'International Tables Vol C Tables 4.2.6.8 and 6.1.1.4'
H H 0.0000 0.0000 'International Tables Vol C Tables 4.2.6.8 and 6.1.1.4'
N N 0.0311 0.0180 'International Tables Vol C Tables 4.2.6.8 and 6.1.1.4'
O O 0.0492 0.0322 'International Tables Vol C Tables 4.2.6.8 and 6.1.1.4'
S S 0.3331 0.5567 'International Tables Vol C Tables 4.2.6.8 and 6.1.1.4'

loop_
_geom_angle_atom_site_label_1
_geom_angle_atom_site_label_2
_geom_angle_atom_site_label_3
_geom_angle
O4 S3 N00A 106.7(3)
O4 S3 C40 107.4(3)
O5 S3 O4 119.5(4)
O5 S3 N00A 106.9(3)
O5 S3 C40 106.4(4)
N00A S3 C40 109.8(3)
O2 S2 N00E 106.3(4)
O2 S2 C23 107.5(4)
O3 S2 O2 119.5(4)
O3 S2 N00E 107.5(3)
O3 S2 C23 107.2(4)
N00E S2 C23 108.4(4)
O6 S4 N00F 105.8(3)
O6 S4 C58 107.6(3)
O7 S4 O6 119.8(4)
O7 S4 N00F 107.7(3)
O7 S4 C58 105.9(4)
N00F S4 C58 109.9(3)
O00B S1 O1 118.9(5)
O00B S1 N00H 106.6(4)
O00B S1 C5 108.2(5)
O1 S1 N00H 109.4(4)
O1 S1 C5 107.4(4)
N00H S1 C5 105.7(4)
C44 N00A S3 117.0(5)
C47 N00A S3 120.9(5)
C47 N00A C44 111.6(6)
C29 N00E S2 118.9(6)
C29 N00E C25 112.7(6)
C25 N00E S2 118.9(5)
C65 N00F S4 119.8(5)
C62 N00F S4 118.7(5)
C62 N00F C65 110.0(6)
C31 C30 C29 121.1(8)
C35 C30 C29 122.2(7)
C35 C30 C31 116.7(8)
C9 N00H S1 118.4(6)
C12 N00H S1 118.9(8)
C12 N00H C9 108.5(8)
C53 C48 C47 120.5(7)
C49 C48 C47 119.6(7)
C49 C48 C53 119.6(8)
C012 C23 S2 119.8(6)
C012 C23 C22 120.7(8)
C22 C23 S2 119.5(6)
N00A C44 H44 110.2
N00A C44 C45 102.7(6)
C45 C44 H44 110.2
C43 C44 N00A 109.8(7)
C43 C44 H44 110.2
C43 C44 C45 113.4(7)
C42 C37 C38 118.3(7)
C42 C37 C36 120.0(8)
C38 C37 C36 121.6(7)
N00F C65 H65 109.7
N00F C65 C66 115.1(6)
N00F C65 C64 99.8(6)
C66 C65 H65 109.7
C66 C65 C64 112.3(5)
C64 C65 H65 109.7
N00A C47 C48 115.4(6)
N00A C47 H47 109.1
N00A C47 C46 100.2(6)
C48 C47 H47 109.1
C48 C47 C46 113.5(6)
C46 C47 H47 109.1
C58 C59 H59 120.0
C60 C59 H59 120.0
C60 C59 C58 120.1(7)
C59 C58 S4 120.1(6)
C59 C58 C57 119.3(7)
C57 C58 S4 120.5(6)
N00F C62 H62 110.0
N00F C62 C63 104.7(6)
N00F C62 C61 110.1(7)
C63 C62 H62 110.0
C63 C62 C61 111.7(7)
C61 C62 H62 110.0
C41 C40 S3 119.5(6)
C41 C40 C39 119.8(7)
C39 C40 S3 120.6(6)
C21 C20 C19 121.4(9)
C24 C20 C21 118.8(8)
C24 C20 C19 119.8(9)
C40 C41 H41 120.0
C40 C41 C42 119.9(7)
C42 C41 H41 120.0
C71 C66 C65 118.4(6)
C67 C66 C65 123.0(6)
C67 C66 C71 118.2(7)
C48 C53 H53 120.3
C52 C53 C48 119.3(8)
C52 C53 H53 120.3
C4 C3 H3 119.5
C2 C3 H3 119.5
C2 C3 C4 120.9(9)
C66 C71 H71 119.2
C66 C71 C70 121.5(8)
C70 C71 H71 119.2
C68 C69 H69 119.6
C70 C69 H69 119.6
C70 C69 C68 120.9(9)
C56 C55 C54 121.3(8)
C60 C55 C56 117.1(7)
C60 C55 C54 121.5(8)
N00E C29 C30 114.4(6)
N00E C29 H29 109.8
N00E C29 C28 101.1(7)
C30 C29 H29 109.8
C30 C29 C28 111.6(6)
C28 C29 H29 109.8
C66 C67 H67 119.7
C66 C67 C68 120.5(8)
C68 C67 H67 119.7
C23 C012 H012 120.4
C23 C012 C24 119.1(8)
C24 C012 H012 120.4
C20 C21 H21 119.3
C20 C21 C22 121.4(8)
C22 C21 H21 119.3
C47 C46 H46A 111.0
C47 C46 H46B 111.0
H46A C46 H46B 109.0
C45 C46 C47 103.6(6)
C45 C46 H46A 111.0
C45 C46 H46B 111.0
C65 C64 H64A 111.3
C65 C64 H64B 111.3
H64A C64 H64B 109.2
C63 C64 C65 102.4(5)
C63 C64 H64A 111.3
C63 C64 H64B 111.3
C55 C56 H56 119.6
C57 C56 C55 120.8(8)
C57 C56 H56 119.6
C44 C45 H45A 111.0
C44 C45 H45B 111.0
C46 C45 C44 103.9(7)
C46 C45 H45A 111.0
C46 C45 H45B 111.0
H45A C45 H45B 109.0
C62 C63 C64 103.4(6)
C62 C63 H63A 111.1
C62 C63 H63B 111.1
C64 C63 H63A 111.1
C64 C63 H63B 111.1
H63A C63 H63B 109.1
C37 C42 H42 119.2
C41 C42 C37 121.6(7)
C41 C42 H42 119.2
C69 C68 C67 119.8(8)
C69 C68 H68 120.1
C67 C68 H68 120.1
C52 C51 H51 120.7
C50 C51 H51 120.7
C50 C51 C52 118.6(9)
C53 C52 C51 120.6(9)
C53 C52 H52 119.7
C51 C52 H52 119.7
N00E C25 H25 109.6
N00E C25 C27 103.7(7)
N00E C25 C26 110.1(7)
C27 C25 H25 109.6
C26 C25 H25 109.6
C26 C25 C27 113.9(9)
C37 C38 H38 119.3
C39 C38 C37 121.3(7)
C39 C38 H38 119.3
C31 C32 H32 119.3
C31 C32 C33 121.3(9)
C33 C32 H32 119.3
C5 C6 H6 120.3
C5 C6 C7 119.4(9)
C7 C6 H6 120.3
C51 C50 H50 119.5
C49 C50 C51 120.9(9)
C49 C50 H50 119.5
C40 C39 H39 120.5
C38 C39 C40 119.0(7)
C38 C39 H39 120.5
C48 C49 H49 119.6
C50 C49 C48 120.9(9)
C50 C49 H49 119.6
C30 C31 H31 119.5
C32 C31 C30 121.0(10)
C32 C31 H31 119.5
C59 C60 C55 122.1(7)
C59 C60 H60 118.9
C55 C60 H60 118.9
C62 C61 H61A 109.5
C62 C61 H61B 109.5
C62 C61 H61C 109.5
H61A C61 H61B 109.5
H61A C61 H61C 109.5
H61B C61 H61C 109.5
C71 C70 H70 120.5
C69 C70 C71 119.0(8)
C69 C70 H70 120.5
C6 C5 S1 120.1(7)
C6 C5 C4 120.9(9)
C4 C5 S1 119.0(7)
C3 C4 H4 120.7
C5 C4 C3 118.6(9)
C5 C4 H4 120.7
C44 C43 H43A 109.5
C44 C43 H43B 109.5
C44 C43 H43C 109.5
H43A C43 H43B 109.5
H43A C43 H43C 109.5
H43B C43 H43C 109.5
C3 C2 C7 119.8(9)
C3 C2 C1 120.8(10)
C7 C2 C1 119.4(10)
C30 C35 H35 119.5
C34 C35 C30 121.1(8)
C34 C35 H35 119.5
C37 C36 H36A 109.5
C37 C36 H36B 109.5
C37 C36 H36C 109.5
H36A C36 H36B 109.5
H36A C36 H36C 109.5
H36B C36 H36C 109.5
C6 C7 H7 119.8
C2 C7 C6 120.4(9)
C2 C7 H7 119.8
C23 C22 C21 118.5(8)
C23 C22 H22 120.8
C21 C22 H22 120.8
C55 C54 H54A 109.5
C55 C54 H54B 109.5
C55 C54 H54C 109.5
H54A C54 H54B 109.5
H54A C54 H54C 109.5
H54B C54 H54C 109.5
C20 C19 H19A 109.5
C20 C19 H19B 109.5
C20 C19 H19C 109.5
H19A C19 H19B 109.5
H19A C19 H19C 109.5
H19B C19 H19C 109.5
C32 C33 H33 119.9
C34 C33 C32 120.2(10)
C34 C33 H33 119.9
C58 C57 H57 119.7
C56 C57 C58 120.6(8)
C56 C57 H57 119.7
C35 C34 H34 120.2
C33 C34 C35 119.6(10)
C33 C34 H34 120.2
C25 C27 H27A 111.4
C25 C27 H27B 111.4
C25 C27 C28 101.9(7)
H27A C27 H27B 109.3
C28 C27 H27A 111.4
C28 C27 H27B 111.4
C20 C24 C012 121.4(8)
C20 C24 H24 119.3
C012 C24 H24 119.3
C29 C28 H28A 110.9
C29 C28 H28B 110.9
C27 C28 C29 104.1(7)
C27 C28 H28A 110.9
C27 C28 H28B 110.9
H28A C28 H28B 109.0
N00H C9 H9 113.2
N00H C9 C8 102.8(12)
C10 C9 N00H 105.9(9)
C10 C9 H9 113.2
C10 C9 C8 107.6(14)
C8 C9 H9 113.2
C25 C26 H26A 109.5
C25 C26 H26B 109.5
C25 C26 H26C 109.5
H26A C26 H26B 109.5
H26A C26 H26C 109.5
H26B C26 H26C 109.5
C2 C1 H1A 109.5
C2 C1 H1B 109.5
C2 C1 H1C 109.5
H1A C1 H1B 109.5
H1A C1 H1C 109.5
H1B C1 H1C 109.5
C16 C15 H15 120.0
C16 C15 C14 120.0
C14 C15 H15 120.0
C15 C16 H16 120.0
C17 C16 C15 120.0
C17 C16 H16 120.0
C16 C17 H17 120.0
C16 C17 C18 120.0
C18 C17 H17 120.0
C17 C18 H18 120.0
C13 C18 C17 120.0
C13 C18 H18 120.0
C18 C13 C12 120.8(8)
C14 C13 C18 120.0
C14 C13 C12 119.2(8)
C15 C14 H14 120.0
C13 C14 C15 120.0
C13 C14 H14 120.0
N00H C12 H12 109.4
N00H C12 C11 100.5(11)
C13 C12 N00H 117.5(10)
C13 C12 H12 109.4
C13 C12 C11 110.3(10)
C11 C12 H12 109.4
C9 C10 H10A 109.7
C9 C10 H10B 109.7
C9 C10 C11 109.7(12)
H10A C10 H10B 108.2
C11 C10 H10A 109.7
C11 C10 H10B 109.7
C12 C11 H11A 111.3
C12 C11 H11B 111.3
C10 C11 C12 102.5(11)
C10 C11 H11A 111.3
C10 C11 H11B 111.3
H11A C11 H11B 109.2
C9 C8 H8A 109.5
C9 C8 H8B 109.5
C9 C8 H8C 109.5
H8A C8 H8B 109.5
H8A C8 H8C 109.5
H8B C8 H8C 109.5

loop_
_geom_bond_atom_site_label_1
_geom_bond_atom_site_label_2
_geom_bond_distance
S3 O4 1.439(5)
S3 O5 1.420(6)
S3 N00A 1.628(6)
S3 C40 1.757(7)
S2 O2 1.438(6)
S2 O3 1.421(7)
S2 N00E 1.629(7)
S2 C23 1.769(8)
S4 O6 1.435(5)
S4 O7 1.417(6)
S4 N00F 1.628(7)
S4 C58 1.755(8)
S1 O00B 1.414(8)
S1 O1 1.432(6)
S1 N00H 1.615(7)
S1 C5 1.764(10)
N00A C44 1.516(11)
N00A C47 1.492(8)
N00E C29 1.479(9)
N00E C25 1.481(12)
N00F C65 1.505(8)
N00F C62 1.490(11)
C30 C29 1.496(12)
C30 C31 1.406(12)
C30 C35 1.398(12)
N00H C9 1.516(13)
N00H C12 1.515(14)
C48 C47 1.492(10)
C48 C53 1.391(11)
C48 C49 1.379(11)
C23 C012 1.370(12)
C23 C22 1.392(11)
C44 H44 1.0000
C44 C45 1.524(11)
C44 C43 1.493(11)
C37 C42 1.386(12)
C37 C38 1.391(11)
C37 C36 1.505(10)
C65 H65 1.0000
C65 C66 1.511(10)
C65 C64 1.538(11)
C47 H47 1.0000
C47 C46 1.539(11)
C59 H59 0.9500
C59 C58 1.388(11)
C59 C60 1.360(11)
C58 C57 1.396(11)
C62 H62 1.0000
C62 C63 1.508(11)
C62 C61 1.532(11)
C40 C41 1.380(10)
C40 C39 1.408(10)
C20 C21 1.374(13)
C20 C19 1.509(12)
C20 C24 1.369(13)
C41 H41 0.9500
C41 C42 1.382(11)
C66 C71 1.385(10)
C66 C67 1.376(11)
C53 H53 0.9500
C53 C52 1.388(11)
C3 H3 0.9500
C3 C4 1.409(13)
C3 C2 1.376(14)
C71 H71 0.9500
C71 C70 1.390(12)
C69 H69 0.9500
C69 C68 1.376(13)
C69 C70 1.356(13)
C55 C56 1.409(12)
C55 C60 1.406(12)
C55 C54 1.504(11)
C29 H29 1.0000
C29 C28 1.547(13)
C67 H67 0.9500
C67 C68 1.389(12)
C012 H012 0.9500
C012 C24 1.402(13)
C21 H21 0.9500
C21 C22 1.404(12)
C46 H46A 0.9900
C46 H46B 0.9900
C46 C45 1.519(11)
C64 H64A 0.9900
C64 H64B 0.9900
C64 C63 1.527(11)
C56 H56 0.9500
C56 C57 1.372(12)
C45 H45A 0.9900
C45 H45B 0.9900
C63 H63A 0.9900
C63 H63B 0.9900
C42 H42 0.9500
C68 H68 0.9500
C51 H51 0.9500
C51 C52 1.402(15)
C51 C50 1.379(15)
C52 H52 0.9500
C25 H25 1.0000
C25 C27 1.521(12)
C25 C26 1.515(13)
C38 H38 0.9500
C38 C39 1.389(11)
C32 H32 0.9500
C32 C31 1.351(15)
C32 C33 1.368(16)
C6 H6 0.9500
C6 C5 1.388(12)
C6 C7 1.397(14)
C50 H50 0.9500
C50 C49 1.366(13)
C39 H39 0.9500
C49 H49 0.9500
C31 H31 0.9500
C60 H60 0.9500
C61 H61A 0.9800
C61 H61B 0.9800
C61 H61C 0.9800
C70 H70 0.9500
C5 C4 1.395(12)
C4 H4 0.9500
C43 H43A 0.9800
C43 H43B 0.9800
C43 H43C 0.9800
C2 C7 1.393(15)
C2 C1 1.485(15)
C35 H35 0.9500
C35 C34 1.395(12)
C36 H36A 0.9800
C36 H36B 0.9800
C36 H36C 0.9800
C7 H7 0.9500
C22 H22 0.9500
C54 H54A 0.9800
C54 H54B 0.9800
C54 H54C 0.9800
C19 H19A 0.9800
C19 H19B 0.9800
C19 H19C 0.9800
C33 H33 0.9500
C33 C34 1.356(15)
C57 H57 0.9500
C34 H34 0.9500
C27 H27A 0.9900
C27 H27B 0.9900
C27 C28 1.539(14)
C24 H24 0.9500
C28 H28A 0.9900
C28 H28B 0.9900
C9 H9 1.0000
C9 C10 1.430(17)
C9 C8 1.629(19)
C26 H26A 0.9800
C26 H26B 0.9800
C26 H26C 0.9800
C1 H1A 0.9800
C1 H1B 0.9800
C1 H1C 0.9800
C15 H15 0.9500
C15 C16 1.3900
C15 C14 1.3900
C16 H16 0.9500
C16 C17 1.3900
C17 H17 0.9500
C17 C18 1.3900
C18 H18 0.9500
C18 C13 1.3900
C13 C14 1.3900
C13 C12 1.469(13)
C14 H14 0.9500
C12 H12 1.0000
C12 C11 1.61(2)
C10 H10A 0.9900
C10 H10B 0.9900
C10 C11 1.453(19)
C11 H11A 0.9900
C11 H11B 0.9900
C8 H8A 0.9800
C8 H8B 0.9800
C8 H8C 0.9800
